data_4508758
loop_
_publ_author_name
'Garc\'ia-Couceiro, Urko'
'Castillo, Oscar'
'Luque, Antonio'
'Garc\'ia-Ter\'an, Juan P.'
'Beobide, Garikoitz'
'Rom\'an, Pascual'

_publ_contact_author
;
 Oscar Castillo. Departamento de Quimica Inorganica.
 Facultad de Ciencia y Tecnologia
 Universidad del Pais Vasco,  Apdo. 644, E-48080 Bilbao, Spain
;
_publ_section_title
;
 Rational Design of 2D Magnetic Metal&#x2212;Organic Coordination Polymers
 Assembled from Oxalato and Dipyridyl Spacers
;
_journal_issue 8
_journal_name_full 'Crystal Growth &amp; Design'
_journal_page_first 1839
_journal_paper_doi 10.1021/cg0601608
_journal_volume 6
_journal_year 2006
_chemical_compound_source 'synthesis as described'
_chemical_formula_moiety 'C14 H10 Fe N2 O4'
_chemical_formula_structural 'C14 H10 Fe N2 O4'
_chemical_formula_sum 'C14 H10 Fe N2 O4'
_chemical_formula_weight 326.09
_chemical_name_systematic
;
catena-[(mu-oxalato)(mu-1,2-bis(4-pyridyl)ethylene)Iron(II)]
;
_space_group_IT_number 71
_symmetry_cell_setting orthorhombic
_symmetry_Int_Tables_number 71
_symmetry_space_group_name_Hall '-I 2 2'
_symmetry_space_group_name_H-M 'I m m m'
_atom_sites_solution_hydrogens geom
_atom_sites_solution_primary direct
_atom_sites_solution_secondary difmap
_audit_creation_method SHELXL97
_cell_angle_alpha 90.00
_cell_angle_beta 90.00
_cell_angle_gamma 90.00
_cell_formula_units_Z 2
_cell_length_a 5.4890(10)
_cell_length_b 10.153(3)
_cell_length_c 13.777(4)
_cell_measurement_reflns_used 3439
_cell_measurement_temperature 293(2)
_cell_measurement_theta_max 30.05
_cell_measurement_theta_min 4.00
_cell_volume 767.8(3)
_computing_cell_refinement 'CrysAlis CCD (Oxford Diffraction, 2003)'
_computing_data_collection 'CrysAlis CCD (Oxford Diffraction, 2003)'
_computing_data_reduction 'CrysAlis RED (Oxford Diffraction, 2003)'
_computing_molecular_graphics 'Ortep-3 (Farrugia, 1997)'
_computing_publication_material 'WinGX (Farrugia, 1999)'
_computing_structure_refinement 'SHELXL-97 (Sheldrick, 1997)'
_computing_structure_solution 'Sir92 (Altamore et al., 1993)'
_diffrn_ambient_temperature 293(2)
_diffrn_measured_fraction_theta_full 0.996
_diffrn_measured_fraction_theta_max 0.996
_diffrn_measurement_device_type Xcalibur
_diffrn_measurement_method \w
_diffrn_radiation_monochromator graphite
_diffrn_radiation_source 'fine-focus sealed tube'
_diffrn_radiation_type MoK\a
_diffrn_radiation_wavelength 0.71073
_diffrn_reflns_av_R_equivalents 0.0501
_diffrn_reflns_av_sigmaI/netI 0.0638
_diffrn_reflns_limit_h_max 6
_diffrn_reflns_limit_h_min -7
_diffrn_reflns_limit_k_max 14
_diffrn_reflns_limit_k_min -13
_diffrn_reflns_limit_l_max 19
_diffrn_reflns_limit_l_min -19
_diffrn_reflns_number 3439
_diffrn_reflns_theta_full 30.05
_diffrn_reflns_theta_max 30.05
_diffrn_reflns_theta_min 4.00
_diffrn_standards_decay_% 0
_diffrn_standards_interval_count 0
_diffrn_standards_interval_time 0
_diffrn_standards_number 0
_exptl_absorpt_coefficient_mu 0.997
_exptl_absorpt_correction_T_max 0.95195
_exptl_absorpt_correction_T_min 0.89053
_exptl_absorpt_correction_type numerical
_exptl_absorpt_process_details 'CrysAlis RED (Oxford Diffraction, 2003)'
_exptl_crystal_colour red
_exptl_crystal_density_diffrn 1.411
_exptl_crystal_density_meas 1.42(1)
_exptl_crystal_density_method 'flotation method'
_exptl_crystal_description prismatic
_exptl_crystal_F_000 332
_exptl_crystal_size_max 0.13
_exptl_crystal_size_mid 0.06
_exptl_crystal_size_min 0.06
_refine_diff_density_max 0.747
_refine_diff_density_min -0.603
_refine_diff_density_rms 0.114
_refine_ls_extinction_method none
_refine_ls_goodness_of_fit_ref 0.957
_refine_ls_hydrogen_treatment constr
_refine_ls_matrix_type full
_refine_ls_number_parameters 35
_refine_ls_number_reflns 673
_refine_ls_number_restraints 6
_refine_ls_restrained_S_all 0.956
_refine_ls_R_factor_all 0.0827
_refine_ls_R_factor_gt 0.0604
_refine_ls_shift/su_max 0.002
_refine_ls_shift/su_mean 0.000
_refine_ls_structure_factor_coef Fsqd
_refine_ls_weighting_details 'calc w=1/[\s^2^(Fo^2^)+(0.1022P)^2^]'
_refine_ls_weighting_scheme calc
_refine_ls_wR_factor_gt 0.1531
_refine_ls_wR_factor_ref 0.1618
_reflns_number_gt 454
_reflns_number_total 673
_reflns_threshold_expression >2sigma(I)
_cod_data_source_file cg0601608sup1.cif
_cod_data_source_block compound9
_cod_depositor_comments
;
The following automatic conversions were performed:

'_symmetry_cell_setting' value 'Orthorhombic' changed to
'orthorhombic' according to
/home/saulius/struct/CIF-dictionaries/cif_core.dic dictionary named
'cif_core.dic' version 2.4.2 from 2011-04-26.

Automatic conversion script
Id: cif_fix_values 1891 2012-01-12 08:04:46Z andrius 
;
_cod_original_sg_symbol_Hall '-I 22'
_cod_original_sg_symbol_H-M Immm
_cod_database_code 4508758

loop_
_symmetry_equiv_pos_as_xyz
'x, y, z'
'-x, -y, z'
'x, -y, -z'
'-x, y, -z'
'x+1/2, y+1/2, z+1/2'
'-x+1/2, -y+1/2, z+1/2'
'x+1/2, -y+1/2, -z+1/2'
'-x+1/2, y+1/2, -z+1/2'
'-x, -y, -z'
'x, y, -z'
'-x, y, z'
'x, -y, z'
'-x+1/2, -y+1/2, -z+1/2'
'x+1/2, y+1/2, -z+1/2'
'-x+1/2, y+1/2, z+1/2'
'x+1/2, -y+1/2, z+1/2'

loop_
_atom_site_label
_atom_site_type_symbol
_atom_site_fract_x
_atom_site_fract_y
_atom_site_fract_z
_atom_site_U_iso_or_equiv
_atom_site_adp_type
_atom_site_occupancy
_atom_site_symmetry_multiplicity
_atom_site_calc_flag
_atom_site_refinement_flags
_atom_site_disorder_assembly
_atom_site_disorder_group
Fe1 Fe 0.0000 0.0000 0.5000 0.0310(4) Uani 1 8 d S . .
O1 O -0.2975(5) -0.1325(2) 0.5000 0.0344(7) Uani 1 2 d S A .
C1 C -0.5000 -0.0769(5) 0.5000 0.0264(11) Uani 1 4 d S . .
N11 N 0.0000 0.0083(16) 0.6593(4) 0.0390(15) Uiso 0.50 2 d SPD A -1
C12 C 0.0000 0.1199(19) 0.7062(10) 0.056(6) Uiso 0.50 2 d SPD A -1
H12 H 0.0000 0.1956 0.6681 0.067 Uiso 0.50 2 calc SPR A -1
C13 C 0.0000 0.1392(16) 0.8040(10) 0.068(4) Uiso 0.50 2 d SPD A -1
H13 H 0.0000 0.2235 0.8304 0.082 Uiso 0.50 2 calc SPR A -1
C14 C 0.0000 0.0288(8) 0.8622(6) 0.048(2) Uiso 0.50 2 d SPD A -1
C15 C 0.0000 -0.0939(15) 0.8147(9) 0.062(4) Uiso 0.50 2 d SPD A -1
H15 H 0.0000 -0.1714 0.8506 0.075 Uiso 0.50 2 calc SPR A -1
C16 C 0.0000 -0.0987(19) 0.7140(11) 0.067(8) Uiso 0.50 2 d SPD A -1
H16 H 0.0000 -0.1806 0.6837 0.081 Uiso 0.50 2 calc SPR A -1
C17 C 0.0000 0.0483(9) 0.9676(7) 0.055(3) Uiso 0.50 2 d SP A -1
H17 H 0.0000 0.1394 1.0000 0.065 Uiso 1 4 d S B -1

loop_
_atom_site_aniso_label
_atom_site_aniso_U_11
_atom_site_aniso_U_22
_atom_site_aniso_U_33
_atom_site_aniso_U_23
_atom_site_aniso_U_13
_atom_site_aniso_U_12
Fe1 0.0232(6) 0.0397(8) 0.0301(7) 0.000 0.000 0.000
O1 0.0218(14) 0.0299(16) 0.0516(18) 0.000 0.000 0.0028(11)
C1 0.024(3) 0.028(3) 0.028(3) 0.000 0.000 0.000

loop_
_atom_type_symbol
_atom_type_description
_atom_type_scat_dispersion_real
_atom_type_scat_dispersion_imag
_atom_type_scat_source
C C 0.0033 0.0016 'International Tables Vol C Tables 4.2.6.8 and 6.1.1.4'
H H 0.0000 0.0000 'International Tables Vol C Tables 4.2.6.8 and 6.1.1.4'
N N 0.0061 0.0033 'International Tables Vol C Tables 4.2.6.8 and 6.1.1.4'
O O 0.0106 0.0060 'International Tables Vol C Tables 4.2.6.8 and 6.1.1.4'
Fe Fe 0.3463 0.8444 'International Tables Vol C Tables 4.2.6.8 and 6.1.1.4'

loop_
_geom_angle_atom_site_label_1
_geom_angle_atom_site_label_2
_geom_angle_atom_site_label_3
_geom_angle
_geom_angle_site_symmetry_1
_geom_angle_site_symmetry_3
O1 Fe1 O1 180.00(14) 9_556 .
O1 Fe1 O1 78.98(14) 9_556 11
O1 Fe1 O1 101.02(14) . 11
O1 Fe1 O1 101.02(14) 9_556 3_556
O1 Fe1 O1 78.98(14) . 3_556
O1 Fe1 O1 180.0 3_556 11
O1 Fe1 N11 91.4(3) . .
O1 Fe1 N11 91.4(3) 11 .
O1 Fe1 N11 88.6(3) 9_556 .
O1 Fe1 N11 88.6(3) 3_556 .
O1 Fe1 N11 88.6(3) . 9_556
O1 Fe1 N11 91.4(3) 9_556 9_556
O1 Fe1 N11 88.6(3) 11 9_556
O1 Fe1 N11 91.4(3) 3_556 9_556
N11 Fe1 N11 180.000(1) 9_556 .
C1 O1 Fe1 113.6(3) . .
O1 C1 O1 126.2(5) 11_455 .
O1 C1 C1 116.9(2) 11_455 9_456
O1 C1 C1 116.9(2) . 9_456
C12 N11 C16 115.6(10) . .
C12 N11 Fe1 121.9(10) . .
C16 N11 Fe1 122.5(11) . .
N11 C12 C13 128.0(16) . .
N11 C12 H12 116.0 . .
C13 C12 H12 116.0 . .
C12 C13 C14 117.4(14) . .
C12 C13 H13 121.3 . .
C14 C13 H13 121.3 . .
C13 C14 C15 116.6(9) . .
C13 C14 C17 117.9(9) . .
C15 C14 C17 125.5(9) . .
C16 C15 C14 119.8(14) . .
C16 C15 H15 120.1 . .
C14 C15 H15 120.1 . .
N11 C16 C15 122.7(16) . .
N11 C16 H16 118.7 . .
C15 C16 H16 118.7 . .
C14 C17 H17 123.5 . .

loop_
_geom_bond_atom_site_label_1
_geom_bond_atom_site_label_2
_geom_bond_distance
_geom_bond_site_symmetry_2
Fe1 O1 2.116(3) 9_556
Fe1 O1 2.116(3) .
Fe1 O1 2.116(3) 3_556
Fe1 O1 2.116(3) 11
Fe1 N11 2.196(5) 9_556
Fe1 N11 2.196(5) .
O1 C1 1.247(4) .
C1 O1 1.247(4) 11_455
C1 C1 1.562(11) 9_456
N11 C12 1.304(13) .
N11 C16 1.322(13) .
C12 C13 1.361(14) .
C12 H12 0.9300 .
C13 C14 1.379(15) .
C13 H13 0.9300 .
C14 C15 1.407(15) .
C14 C17 1.465(13) .
C15 C16 1.388(14) .
C15 H15 0.9300 .
C16 H16 0.9300 .
C17 H17 1.0273 .

loop_
_geom_hbond_atom_site_label_D
_geom_hbond_atom_site_label_H
_geom_hbond_atom_site_label_A
_geom_hbond_distance_DH
_geom_hbond_distance_HA
_geom_hbond_distance_DA
_geom_hbond_angle_DHA
_geom_hbond_site_symmetry_A
C13 H13 O1 0.93 2.97 3.729(14) 139.5 8_456
C13 H13 O1 0.93 2.97 3.729(14) 139.5 5
C15 H15 O1 0.93 3.07 3.933(14) 154.8 6_445
C15 H15 O1 0.93 3.07 3.933(14) 154.8 7_546
C17 H17 O1 1.03 2.57 3.455(9) 144.3 8_456
C17 H17 O1 1.03 2.57 3.455(9) 144.3 5
